data_7022567
loop_
_publ_author_name
'Schweinfurth, David'
'Klein, Johannes'
'Hohloch, Stephan'
'Dechert, Sebastian'
'Demeshko, Serhiy'
'Meyer, Franc'
'Sarkar, Biprajit'

_publ_section_title
;
 Influencing the coordination mode of tbta (tbta =
 tris[(1-benzyl-1H-1,2,3-triazol-4-yl)methyl]amine) in dicobalt complexes
 through changes in metal oxidation states.
;
_journal_issue 19
_journal_name_full 'Dalton transactions (Cambridge, England : 2003)'
_journal_page_first 6944
_journal_page_last 6952
_journal_paper_doi 10.1039/c3dt00102d
_journal_volume 42
_journal_year 2013
_chemical_formula_moiety 'C68 H63 Cl2 Co2 N21 O4 2+, 2(C2 H3 N), 2(B F4 -)'
_chemical_formula_sum 'C72 H69 B2 Cl2 Co2 F8 N23 O4'
_chemical_formula_weight 1682.88
_chemical_name_systematic
;
?
;
_space_group_IT_number 2
_symmetry_cell_setting triclinic
_symmetry_space_group_name_Hall '-P 1'
_symmetry_space_group_name_H-M 'P -1'
_atom_sites_solution_hydrogens geom
_atom_sites_solution_primary direct
_atom_sites_solution_secondary difmap
_audit_creation_method SHELXL-97
_cell_angle_alpha 108.969(3)
_cell_angle_beta 91.903(3)
_cell_angle_gamma 110.416(3)
_cell_formula_units_Z 1
_cell_length_a 11.2933(4)
_cell_length_b 11.5315(4)
_cell_length_c 16.4162(6)
_cell_measurement_reflns_used 25772
_cell_measurement_temperature 133(2)
_cell_measurement_theta_max 26.76
_cell_measurement_theta_min 1.33
_cell_volume 1868.67(13)
_computing_cell_refinement 'X-AREA (Stoe & Cie, 2002)'
_computing_data_collection 'X-AREA (Stoe & Cie, 2002)'
_computing_data_reduction 'X-AREA (Stoe & Cie, 2002)'
_computing_molecular_graphics 'DIAMOND (Brandenburg, 2001)'
_computing_publication_material 'SHELXL-97 (Sheldrick, 1997)'
_computing_structure_refinement 'SHELXL-97 (Sheldrick, 1997)'
_computing_structure_solution 'SHELXS-97 (Sheldrick, 1990)'
_diffrn_ambient_temperature 133(2)
_diffrn_measured_fraction_theta_full 0.994
_diffrn_measured_fraction_theta_max 0.994
_diffrn_measurement_device_type 'Stoe IPDS II'
_diffrn_radiation_monochromator graphite
_diffrn_radiation_source 'fine-focus sealed tube'
_diffrn_radiation_type MoK\a
_diffrn_radiation_wavelength 0.71073
_diffrn_reflns_av_R_equivalents 0.0511
_diffrn_reflns_av_unetI/netI 0.0467
_diffrn_reflns_limit_h_max 14
_diffrn_reflns_limit_h_min -14
_diffrn_reflns_limit_k_max 14
_diffrn_reflns_limit_k_min -14
_diffrn_reflns_limit_l_max 20
_diffrn_reflns_limit_l_min -20
_diffrn_reflns_number 25772
_diffrn_reflns_theta_full 26.76
_diffrn_reflns_theta_max 26.76
_diffrn_reflns_theta_min 1.33
_exptl_absorpt_coefficient_mu 0.602
_exptl_absorpt_correction_T_max 0.9291
_exptl_absorpt_correction_T_min 0.7228
_exptl_absorpt_correction_type numerical
_exptl_absorpt_process_details 'X-RED (Stoe & Cie, 2002)'
_exptl_crystal_colour red-brown
_exptl_crystal_density_diffrn 1.495
_exptl_crystal_density_method 'not measured'
_exptl_crystal_description block
_exptl_crystal_F_000 864
_exptl_crystal_size_max 0.22
_exptl_crystal_size_mid 0.13
_exptl_crystal_size_min 0.04
_refine_diff_density_max 0.873
_refine_diff_density_min -0.696
_refine_diff_density_rms 0.058
_refine_ls_extinction_method none
_refine_ls_goodness_of_fit_ref 1.020
_refine_ls_hydrogen_treatment constr
_refine_ls_matrix_type full
_refine_ls_number_parameters 523
_refine_ls_number_reflns 7927
_refine_ls_number_restraints 0
_refine_ls_restrained_S_all 1.020
_refine_ls_R_factor_all 0.0683
_refine_ls_R_factor_gt 0.0482
_refine_ls_shift/su_max 0.001
_refine_ls_shift/su_mean 0.000
_refine_ls_structure_factor_coef Fsqd
_refine_ls_weighting_details 'calc w=1/[\s^2^(Fo^2^)+(0.0483P)^2^+1.1032P] where P=(Fo^2^+2Fc^2^)/3'
_refine_ls_weighting_scheme calc
_refine_ls_wR_factor_gt 0.0988
_refine_ls_wR_factor_ref 0.1058
_reflns_number_gt 6196
_reflns_number_total 7927
_reflns_threshold_expression >2\s(I)
_cod_data_source_file c3dt00102d.txt
_cod_data_source_block bis3
_cod_original_cell_volume 1868.66(12)
_cod_original_sg_symbol_H-M P-1
_cod_database_code 7022567

loop_
_symmetry_equiv_pos_as_xyz
'x, y, z'
'-x, -y, -z'

loop_
_atom_site_label
_atom_site_type_symbol
_atom_site_fract_x
_atom_site_fract_y
_atom_site_fract_z
_atom_site_U_iso_or_equiv
_atom_site_adp_type
_atom_site_occupancy
_atom_site_symmetry_multiplicity
_atom_site_calc_flag
_atom_site_refinement_flags
_atom_site_disorder_assembly
_atom_site_disorder_group
Co1 Co 0.73234(3) 0.56158(3) 0.32390(2) 0.02285(10) Uani 1 1 d . . .
Cl1 Cl 0.71417(7) 0.74877(8) 0.64461(5) 0.04233(19) Uani 1 1 d . . .
N1 N 0.78780(18) 0.5822(2) 0.18210(13) 0.0208(4) Uani 1 1 d . . .
N30 N 0.91499(18) 0.7158(2) 0.34782(13) 0.0217(4) Uani 1 1 d . A .
N31 N 0.98037(18) 0.8120(2) 0.42197(13) 0.0237(4) Uani 1 1 d . . .
N32 N 1.09110(18) 0.8803(2) 0.40225(13) 0.0218(4) Uani 1 1 d . A .
N20 N 0.7252(2) 0.3792(2) 0.23761(14) 0.0252(4) Uani 1 1 d . A .
N21 N 0.7056(2) 0.2720(2) 0.25669(15) 0.0300(5) Uani 1 1 d . . .
N22 N 0.67393(19) 0.1719(2) 0.18026(15) 0.0277(5) Uani 1 1 d . A .
N10 N 0.60717(18) 0.6312(2) 0.27545(13) 0.0227(4) Uani 1 1 d . A .
N11 N 0.49594(19) 0.6290(2) 0.29953(14) 0.0241(4) Uani 1 1 d . . .
N12 N 0.44340(18) 0.6682(2) 0.24493(14) 0.0229(4) Uani 1 1 d . A .
O1 O 0.72074(17) 0.6293(2) 0.45286(12) 0.0371(5) Uani 1 1 d . A .
O2 O 0.54704(17) 0.41971(18) 0.33718(13) 0.0312(4) Uani 1 1 d . A .
C30 C 0.9280(2) 0.6237(3) 0.19237(16) 0.0221(5) Uani 1 1 d . A .
H1A H 0.9605 0.6625 0.1494 0.027 Uiso 1 1 calc R . .
H1B H 0.9512 0.5476 0.1837 0.027 Uiso 1 1 calc R . .
C31 C 0.9841(2) 0.7227(2) 0.28185(16) 0.0202(5) Uani 1 1 d . . .
C32 C 1.0978(2) 0.8289(2) 0.31700(16) 0.0222(5) Uani 1 1 d . A .
H3 H 1.1650 0.8589 0.2883 0.027 Uiso 1 1 calc R . .
C33 C 1.1911(2) 0.9872(3) 0.47205(17) 0.0263(5) Uani 1 1 d . . .
H4A H 1.1515 1.0305 0.5174 0.032 Uiso 1 1 calc R A .
H4B H 1.2421 1.0525 0.4489 0.032 Uiso 1 1 calc R . .
C34 C 1.2780(2) 0.9382(2) 0.51157(15) 0.0226(5) Uani 1 1 d . A .
C39 C 1.3851(2) 1.0318(3) 0.57212(17) 0.0276(5) Uani 1 1 d . . .
H6 H 1.4028 1.1217 0.5861 0.033 Uiso 1 1 calc R A .
C38 C 1.4655(3) 0.9916(3) 0.61166(18) 0.0329(6) Uani 1 1 d . A .
H7 H 1.5370 1.0549 0.6522 0.040 Uiso 1 1 calc R . .
C37 C 1.4413(3) 0.8592(3) 0.59179(19) 0.0352(6) Uani 1 1 d . . .
H8 H 1.4948 0.8330 0.6196 0.042 Uiso 1 1 calc R A .
C36 C 1.3365(3) 0.7656(3) 0.5301(2) 0.0367(6) Uani 1 1 d . A .
H9 H 1.3207 0.6759 0.5150 0.044 Uiso 1 1 calc R . .
C35 C 1.2549(2) 0.8049(3) 0.49056(18) 0.0296(6) Uani 1 1 d . . .
H10 H 1.1841 0.7413 0.4496 0.035 Uiso 1 1 calc R A .
C10 C 0.7458(2) 0.6841(3) 0.17006(17) 0.0232(5) Uani 1 1 d . A .
H11A H 0.7313 0.6706 0.1085 0.028 Uiso 1 1 calc R . .
H11B H 0.8109 0.7718 0.2004 0.028 Uiso 1 1 calc R . .
C11 C 0.6242(2) 0.6715(2) 0.20651(16) 0.0221(5) Uani 1 1 d . . .
C12 C 0.5185(2) 0.6951(2) 0.18517(17) 0.0237(5) Uani 1 1 d . A .
H13 H 0.5020 0.7229 0.1403 0.028 Uiso 1 1 calc R . .
C13 C 0.3155(2) 0.6730(3) 0.25317(17) 0.0257(5) Uani 1 1 d . . .
H14A H 0.3080 0.7401 0.2323 0.031 Uiso 1 1 calc R A .
H14B H 0.3066 0.6987 0.3144 0.031 Uiso 1 1 calc R . .
C14 C 0.2087(2) 0.5421(3) 0.20268(17) 0.0238(5) Uani 1 1 d . A .
C19 C 0.1401(2) 0.4601(3) 0.24470(18) 0.0295(6) Uani 1 1 d . . .
H16 H 0.1615 0.4849 0.3048 0.035 Uiso 1 1 calc R A .
C18 C 0.0400(3) 0.3415(3) 0.1980(2) 0.0352(6) Uani 1 1 d . A .
H17 H -0.0062 0.2877 0.2269 0.042 Uiso 1 1 calc R . .
C17 C 0.0087(3) 0.3032(3) 0.1090(2) 0.0344(6) Uani 1 1 d . . .
H18 H -0.0580 0.2232 0.0776 0.041 Uiso 1 1 calc R A .
C16 C 0.0769(3) 0.3842(3) 0.06643(19) 0.0371(7) Uani 1 1 d . A .
H19 H 0.0563 0.3583 0.0062 0.045 Uiso 1 1 calc R . .
C15 C 0.1758(3) 0.5036(3) 0.11314(18) 0.0330(6) Uani 1 1 d . . .
H20 H 0.2204 0.5584 0.0843 0.040 Uiso 1 1 calc R A .
C20 C 0.7220(2) 0.4524(2) 0.11260(16) 0.0244(5) Uani 1 1 d . A .
H21A H 0.7716 0.4423 0.0655 0.029 Uiso 1 1 calc R . .
H21B H 0.6386 0.4451 0.0893 0.029 Uiso 1 1 calc R . .
C21 C 0.7070(2) 0.3471(2) 0.14992(16) 0.0220(5) Uani 1 1 d . . .
C22 C 0.6738(2) 0.2129(3) 0.11241(17) 0.0265(5) Uani 1 1 d . A .
H23 H 0.6552 0.1615 0.0532 0.032 Uiso 1 1 calc R . .
C23 C 0.6539(3) 0.0379(3) 0.1780(2) 0.0330(6) Uani 1 1 d . . .
H24A H 0.6037 -0.0269 0.1224 0.040 Uiso 1 1 calc R A .
H24B H 0.6067 0.0206 0.2239 0.040 Uiso 1 1 calc R . .
C24 C 0.7813(2) 0.0247(2) 0.19051(18) 0.0268(5) Uani 1 1 d . A .
C25 C 0.8392(3) -0.0153(3) 0.11880(19) 0.0303(6) Uani 1 1 d . . .
H26 H 0.7975 -0.0383 0.0627 0.036 Uiso 1 1 calc R A .
C26 C 0.9591(3) -0.0212(3) 0.1306(2) 0.0339(6) Uani 1 1 d . A .
H27 H 0.9975 -0.0484 0.0826 0.041 Uiso 1 1 calc R . .
C27 C 1.0214(3) 0.0137(3) 0.2141(2) 0.0340(6) Uani 1 1 d . . .
H28 H 1.1021 0.0108 0.2222 0.041 Uiso 1 1 calc R A .
C28 C 0.9636(3) 0.0528(3) 0.2858(2) 0.0353(6) Uani 1 1 d . A .
H29 H 1.0054 0.0758 0.3418 0.042 Uiso 1 1 calc R . .
C29 C 0.8435(3) 0.0576(3) 0.27364(19) 0.0315(6) Uani 1 1 d . . .
H30 H 0.8046 0.0830 0.3217 0.038 Uiso 1 1 calc R A .
C3 C 0.5983(2) 0.6132(3) 0.56493(17) 0.0278(5) Uani 1 1 d . . .
C1 C 0.6205(2) 0.5737(3) 0.48018(17) 0.0268(5) Uani 1 1 d . . .
C2 C 0.5183(2) 0.4526(3) 0.41133(17) 0.0241(5) Uani 1 1 d . . .
B1 B 0.7158(3) 0.1185(3) 0.8801(2) 0.0315(7) Uani 1 1 d . . .
F1 F 0.67488(18) 0.0490(2) 0.79187(11) 0.0479(5) Uani 1 1 d . . .
F2 F 0.84245(19) 0.2021(3) 0.89020(17) 0.0793(8) Uani 1 1 d . . .
F3 F 0.64647(16) 0.19644(19) 0.91276(12) 0.0428(4) Uani 1 1 d . . .
F4 F 0.7088(3) 0.0367(2) 0.92474(15) 0.0913(10) Uani 1 1 d . . .
N200 N 0.5927(3) 0.6961(4) 0.9896(2) 0.0728(11) Uani 1 1 d . . .
C201 C 0.6224(3) 0.7102(3) 0.9272(2) 0.0418(7) Uani 1 1 d . . .
C200 C 0.6595(3) 0.7305(3) 0.8483(2) 0.0430(7) Uani 1 1 d . . .
H42A H 0.6765 0.8208 0.8546 0.064 Uiso 1 1 calc R . .
H42B H 0.5914 0.6722 0.8001 0.064 Uiso 1 1 calc R . .
H42C H 0.7352 0.7120 0.8376 0.064 Uiso 1 1 calc R . .
N100 N 0.8758(5) 0.4972(5) 0.4021(4) 0.0424(12) Uani 0.50 1 d P A -1
C101 C 0.9486(6) 0.4708(8) 0.4361(6) 0.0510(18) Uani 0.50 1 d P A -1
C100 C 1.0382(8) 0.4304(12) 0.4714(9) 0.092(4) Uani 0.50 1 d P A -1
H44A H 1.0024 0.3360 0.4564 0.137 Uiso 0.50 1 calc PR A -1
H44B H 1.0567 0.4732 0.5338 0.137 Uiso 0.50 1 calc PR A -1
H44C H 1.1159 0.4549 0.4476 0.137 Uiso 0.50 1 calc PR A -1

loop_
_atom_site_aniso_label
_atom_site_aniso_U_11
_atom_site_aniso_U_22
_atom_site_aniso_U_33
_atom_site_aniso_U_23
_atom_site_aniso_U_13
_atom_site_aniso_U_12
Co1 0.01709(16) 0.02302(18) 0.02349(17) 0.00561(14) 0.00756(12) 0.00405(13)
Cl1 0.0307(3) 0.0473(4) 0.0299(3) 0.0167(3) -0.0004(3) -0.0095(3)
N1 0.0168(9) 0.0232(11) 0.0234(10) 0.0104(9) 0.0039(8) 0.0068(8)
N30 0.0181(9) 0.0264(11) 0.0218(10) 0.0104(9) 0.0049(8) 0.0079(8)
N31 0.0179(9) 0.0274(11) 0.0244(10) 0.0100(9) 0.0045(8) 0.0061(8)
N32 0.0174(9) 0.0220(11) 0.0262(10) 0.0098(9) 0.0031(8) 0.0068(8)
N20 0.0285(11) 0.0267(11) 0.0269(11) 0.0144(9) 0.0105(9) 0.0130(9)
N21 0.0346(12) 0.0282(12) 0.0346(12) 0.0164(10) 0.0136(10) 0.0151(10)
N22 0.0205(10) 0.0244(11) 0.0401(13) 0.0138(10) 0.0094(9) 0.0083(9)
N10 0.0176(9) 0.0262(11) 0.0233(10) 0.0091(9) 0.0066(8) 0.0068(8)
N11 0.0178(9) 0.0276(11) 0.0254(10) 0.0085(9) 0.0043(8) 0.0076(8)
N12 0.0179(9) 0.0210(11) 0.0275(11) 0.0071(9) 0.0047(8) 0.0063(8)
O1 0.0194(9) 0.0555(13) 0.0275(10) 0.0237(9) 0.0019(7) -0.0040(8)
O2 0.0295(9) 0.0246(10) 0.0360(10) 0.0095(8) 0.0140(8) 0.0065(8)
C30 0.0182(11) 0.0269(13) 0.0234(12) 0.0113(10) 0.0067(9) 0.0087(10)
C31 0.0168(10) 0.0263(13) 0.0240(12) 0.0138(10) 0.0068(9) 0.0109(9)
C32 0.0203(11) 0.0282(13) 0.0253(12) 0.0151(10) 0.0075(9) 0.0122(10)
C33 0.0215(11) 0.0228(13) 0.0305(13) 0.0080(11) 0.0009(10) 0.0056(10)
C34 0.0210(11) 0.0234(12) 0.0197(11) 0.0071(10) 0.0049(9) 0.0047(9)
C39 0.0262(12) 0.0238(13) 0.0261(13) 0.0055(11) 0.0011(10) 0.0053(10)
C38 0.0249(13) 0.0368(16) 0.0272(13) 0.0075(12) -0.0043(10) 0.0048(11)
C37 0.0300(14) 0.0424(17) 0.0353(15) 0.0184(13) -0.0006(11) 0.0125(12)
C36 0.0378(15) 0.0291(15) 0.0441(17) 0.0150(13) 0.0002(12) 0.0128(12)
C35 0.0268(13) 0.0246(13) 0.0320(14) 0.0095(11) -0.0008(10) 0.0047(10)
C10 0.0201(11) 0.0249(13) 0.0284(13) 0.0146(11) 0.0055(9) 0.0082(10)
C11 0.0195(11) 0.0173(12) 0.0265(12) 0.0078(10) 0.0044(9) 0.0036(9)
C12 0.0201(11) 0.0219(12) 0.0296(13) 0.0118(10) 0.0063(9) 0.0061(9)
C13 0.0193(11) 0.0253(13) 0.0321(13) 0.0086(11) 0.0082(10) 0.0094(10)
C14 0.0160(11) 0.0258(13) 0.0299(13) 0.0094(11) 0.0064(9) 0.0085(9)
C19 0.0283(13) 0.0325(15) 0.0311(14) 0.0159(12) 0.0070(11) 0.0111(11)
C18 0.0271(13) 0.0324(15) 0.0479(17) 0.0216(13) 0.0093(12) 0.0065(11)
C17 0.0240(13) 0.0249(14) 0.0488(17) 0.0111(13) 0.0040(12) 0.0051(11)
C16 0.0352(15) 0.0367(16) 0.0284(14) 0.0069(12) 0.0018(11) 0.0057(12)
C15 0.0294(13) 0.0314(15) 0.0324(14) 0.0132(12) 0.0074(11) 0.0032(11)
C20 0.0238(12) 0.0257(13) 0.0220(12) 0.0091(10) 0.0011(9) 0.0074(10)
C21 0.0159(11) 0.0252(13) 0.0239(12) 0.0084(10) 0.0038(9) 0.0071(9)
C22 0.0186(11) 0.0272(13) 0.0296(13) 0.0083(11) 0.0021(10) 0.0061(10)
C23 0.0258(13) 0.0227(14) 0.0513(17) 0.0152(13) 0.0094(12) 0.0082(11)
C24 0.0240(12) 0.0155(12) 0.0394(15) 0.0122(11) 0.0067(11) 0.0037(10)
C25 0.0313(13) 0.0218(13) 0.0351(14) 0.0104(11) 0.0046(11) 0.0070(11)
C26 0.0326(14) 0.0245(14) 0.0464(17) 0.0128(13) 0.0161(12) 0.0121(11)
C27 0.0233(12) 0.0280(14) 0.0556(18) 0.0220(13) 0.0079(12) 0.0089(11)
C28 0.0369(15) 0.0284(15) 0.0414(16) 0.0193(13) 0.0023(12) 0.0073(12)
C29 0.0341(14) 0.0236(14) 0.0380(15) 0.0148(12) 0.0111(12) 0.0085(11)
C3 0.0191(11) 0.0328(14) 0.0285(13) 0.0164(11) 0.0001(10) 0.0020(10)
C1 0.0167(11) 0.0381(15) 0.0302(13) 0.0223(12) 0.0025(9) 0.0066(10)
C2 0.0220(11) 0.0278(13) 0.0296(13) 0.0174(11) 0.0063(10) 0.0110(10)
B1 0.0328(15) 0.0330(17) 0.0302(15) 0.0131(13) 0.0018(12) 0.0128(13)
F1 0.0483(10) 0.0537(12) 0.0314(9) 0.0103(8) 0.0006(8) 0.0128(9)
F2 0.0282(10) 0.0861(18) 0.0837(17) -0.0062(14) 0.0002(10) 0.0101(11)
F3 0.0401(9) 0.0546(12) 0.0448(10) 0.0220(9) 0.0107(8) 0.0265(9)
F4 0.207(3) 0.0590(15) 0.0463(12) 0.0319(12) 0.0431(16) 0.0804(19)
N200 0.0358(15) 0.124(3) 0.0444(18) 0.040(2) 0.0028(13) 0.0056(18)
C201 0.0258(14) 0.0485(19) 0.0340(16) 0.0083(14) -0.0023(12) 0.0008(13)
C200 0.0524(19) 0.0346(17) 0.0418(17) 0.0115(14) 0.0154(14) 0.0177(14)
N100 0.042(3) 0.037(3) 0.045(3) 0.016(2) 0.001(2) 0.011(2)
C101 0.029(3) 0.056(4) 0.088(6) 0.052(4) 0.013(3) 0.015(3)
C100 0.043(4) 0.126(9) 0.149(11) 0.108(9) 0.014(5) 0.029(5)

loop_
_atom_type_symbol
_atom_type_description
_atom_type_scat_dispersion_real
_atom_type_scat_dispersion_imag
_atom_type_scat_source
C C 0.0033 0.0016 'International Tables Vol C Tables 4.2.6.8 and 6.1.1.4'
H H 0.0000 0.0000 'International Tables Vol C Tables 4.2.6.8 and 6.1.1.4'
N N 0.0061 0.0033 'International Tables Vol C Tables 4.2.6.8 and 6.1.1.4'
O O 0.0106 0.0060 'International Tables Vol C Tables 4.2.6.8 and 6.1.1.4'
Cl Cl 0.1484 0.1585 'International Tables Vol C Tables 4.2.6.8 and 6.1.1.4'
B B 0.0013 0.0007 'International Tables Vol C Tables 4.2.6.8 and 6.1.1.4'
F F 0.0171 0.0103 'International Tables Vol C Tables 4.2.6.8 and 6.1.1.4'
Co Co 0.3494 0.9721 'International Tables Vol C Tables 4.2.6.8 and 6.1.1.4'

loop_
_geom_angle_atom_site_label_1
_geom_angle_atom_site_label_2
_geom_angle_atom_site_label_3
_geom_angle
_geom_angle_site_symmetry_1
_geom_angle_site_symmetry_3
O1 Co1 N20 133.05(9) . .
O1 Co1 N10 99.51(8) . .
N20 Co1 N10 112.85(8) . .
O1 Co1 N30 89.96(8) . .
N20 Co1 N30 112.71(8) . .
N10 Co1 N30 103.91(8) . .
O1 Co1 O2 75.01(7) . .
N20 Co1 O2 77.40(7) . .
N10 Co1 O2 81.09(8) . .
N30 Co1 O2 164.83(7) . .
O1 Co1 N100 72.33(14) . .
N20 Co1 N100 74.41(14) . .
N10 Co1 N100 171.78(14) . .
N30 Co1 N100 75.70(14) . .
O2 Co1 N100 97.27(14) . .
C20 N1 C30 112.06(19) . .
C20 N1 C10 111.88(19) . .
C30 N1 C10 111.99(19) . .
N31 N30 C31 110.17(19) . .
N31 N30 Co1 129.36(15) . .
C31 N30 Co1 120.44(16) . .
N30 N31 N32 105.69(18) . .
N31 N32 C32 111.9(2) . .
N31 N32 C33 119.6(2) . .
C32 N32 C33 128.2(2) . .
N21 N20 C21 110.1(2) . .
N21 N20 Co1 125.76(17) . .
C21 N20 Co1 122.13(17) . .
N20 N21 N22 105.8(2) . .
N21 N22 C22 112.1(2) . .
N21 N22 C23 119.8(2) . .
C22 N22 C23 127.9(2) . .
N11 N10 C11 110.1(2) . .
N11 N10 Co1 126.54(16) . .
C11 N10 Co1 122.94(15) . .
N10 N11 N12 105.68(19) . .
N11 N12 C12 112.31(19) . .
N11 N12 C13 119.1(2) . .
C12 N12 C13 128.5(2) . .
C1 O1 Co1 119.93(18) . .
C2 O2 Co1 113.91(16) . .
N1 C30 C31 108.40(19) . .
N30 C31 C32 107.3(2) . .
N30 C31 C30 119.1(2) . .
C32 C31 C30 133.6(2) . .
N32 C32 C31 105.0(2) . .
N32 C33 C34 112.5(2) . .
C35 C34 C39 119.0(2) . .
C35 C34 C33 123.0(2) . .
C39 C34 C33 118.0(2) . .
C38 C39 C34 120.1(3) . .
C37 C38 C39 120.9(2) . .
C38 C37 C36 119.3(3) . .
C37 C36 C35 120.2(3) . .
C36 C35 C34 120.5(2) . .
N1 C10 C11 107.55(19) . .
N10 C11 C12 108.1(2) . .
N10 C11 C10 118.9(2) . .
C12 C11 C10 133.0(2) . .
N12 C12 C11 103.7(2) . .
N12 C13 C14 112.7(2) . .
C19 C14 C15 119.0(2) . .
C19 C14 C13 121.0(2) . .
C15 C14 C13 120.0(2) . .
C14 C19 C18 120.6(3) . .
C17 C18 C19 120.1(3) . .
C18 C17 C16 119.7(3) . .
C17 C16 C15 120.2(3) . .
C16 C15 C14 120.4(3) . .
N1 C20 C21 108.60(19) . .
N20 C21 C22 107.5(2) . .
N20 C21 C20 119.8(2) . .
C22 C21 C20 132.7(2) . .
N22 C22 C21 104.6(2) . .
N22 C23 C24 110.3(2) . .
C29 C24 C25 119.5(2) . .
C29 C24 C23 120.2(2) . .
C25 C24 C23 120.2(3) . .
C26 C25 C24 120.2(3) . .
C27 C26 C25 119.8(3) . .
C26 C27 C28 120.1(3) . .
C27 C28 C29 119.9(3) . .
C24 C29 C28 120.4(3) . .
C1 C3 C2 121.6(2) . 2_666
C1 C3 Cl1 119.75(19) . .
C2 C3 Cl1 118.6(2) 2_666 .
O1 C1 C3 125.7(3) . .
O1 C1 C2 115.4(2) . .
C3 C1 C2 118.9(2) . .
O2 C2 C3 125.3(2) . 2_666
O2 C2 C1 115.3(2) . .
C3 C2 C1 119.4(2) 2_666 .
F4 B1 F1 111.7(3) . .
F4 B1 F3 110.5(3) . .
F1 B1 F3 110.8(2) . .
F4 B1 F2 109.1(3) . .
F1 B1 F2 106.7(3) . .
F3 B1 F2 107.8(3) . .
N200 C201 C200 178.8(4) . .
C101 N100 Co1 175.8(5) . .
N100 C101 C100 175.4(11) . .

loop_
_geom_bond_atom_site_label_1
_geom_bond_atom_site_label_2
_geom_bond_distance
_geom_bond_site_symmetry_2
Co1 O1 2.031(2) .
Co1 N20 2.091(2) .
Co1 N10 2.100(2) .
Co1 N30 2.122(2) .
Co1 O2 2.2309(18) .
Co1 N100 2.479(5) .
Cl1 C3 1.731(3) .
N1 C20 1.467(3) .
N1 C30 1.471(3) .
N1 C10 1.475(3) .
N30 N31 1.323(3) .
N30 C31 1.363(3) .
N31 N32 1.339(3) .
N32 C32 1.347(3) .
N32 C33 1.460(3) .
N20 N21 1.320(3) .
N20 C21 1.354(3) .
N21 N22 1.332(3) .
N22 C22 1.344(3) .
N22 C23 1.469(3) .
N10 N11 1.323(3) .
N10 C11 1.352(3) .
N11 N12 1.332(3) .
N12 C12 1.359(3) .
N12 C13 1.474(3) .
O1 C1 1.268(3) .
O2 C2 1.242(3) .
C30 C31 1.485(3) .
C31 C32 1.369(3) .
C33 C34 1.513(3) .
C34 C35 1.385(4) .
C34 C39 1.388(3) .
C39 C38 1.383(4) .
C38 C37 1.374(4) .
C37 C36 1.382(4) .
C36 C35 1.384(4) .
C10 C11 1.495(3) .
C11 C12 1.372(3) .
C13 C14 1.507(3) .
C14 C19 1.385(4) .
C14 C15 1.386(4) .
C19 C18 1.385(4) .
C18 C17 1.376(4) .
C17 C16 1.383(4) .
C16 C15 1.384(4) .
C20 C21 1.492(3) .
C21 C22 1.370(4) .
C23 C24 1.513(4) .
C24 C29 1.383(4) .
C24 C25 1.391(4) .
C25 C26 1.390(4) .
C26 C27 1.384(4) .
C27 C28 1.386(4) .
C28 C29 1.387(4) .
C3 C1 1.377(4) .
C3 C2 1.411(3) 2_666
C1 C2 1.524(4) .
C2 C3 1.411(3) 2_666
B1 F4 1.355(4) .
B1 F1 1.377(4) .
B1 F3 1.383(4) .
B1 F2 1.386(4) .
N200 C201 1.132(4) .
C201 C200 1.440(4) .
N100 C101 1.156(8) .
C101 C100 1.429(9) .
